data_4309699
loop_
_publ_author_name
'Neeladri Das'
'Ashutosh Ghosh'
'Atta M. Arif'
'Peter J. Stang'

_publ_section_title
;
Self-Assembly of Neutral Platinum-Based Supramolecular Ensembles
Incorporating Oxocarbon Dianions and Oxalate
;
_journal_name_full 'Inorganic Chemistry'
_journal_page_first 7130
_journal_page_last 7137
_journal_paper_doi 10.1021/ic050919p
_journal_volume 44
_journal_year 2005
_chemical_formula_moiety 'C86 H136 O10 P8 Pt4, 2(C H Cl3)'
_chemical_formula_sum 'C88 H138 Cl6 O10 P8 Pt4'
_chemical_formula_weight 2596.80
_chemical_name_systematic
; 
 ? 
;
_space_group_IT_number 15
_symmetry_cell_setting monoclinic
_symmetry_space_group_name_Hall '-C 2yc'
_symmetry_space_group_name_H-M 'C 1 2/c 1'
_atom_sites_solution_hydrogens geom
_atom_sites_solution_primary direct
_atom_sites_solution_secondary difmap
_audit_creation_method SHELXL-97
_cell_angle_alpha 90.00
_cell_angle_beta 99.2702(10)
_cell_angle_gamma 90.00
_cell_formula_units_Z 4
_cell_length_a 27.4052(5)
_cell_length_b 15.0715(3)
_cell_length_c 23.8497(3)
_cell_measurement_reflns_used 10386
_cell_measurement_temperature 150(1)
_cell_measurement_theta_max 27.485
_cell_measurement_theta_min 1.018
_cell_volume 9722.2(3)
_computing_cell_refinement DENZO-SMN
_computing_data_collection 'Nonius COLLECT'
_computing_data_reduction DENZO-SMN
_computing_molecular_graphics 'WinGX, Ortep3'
_computing_structure_refinement SIR97
_computing_structure_solution 'SHELXS-97 (Sheldrick, 1990)'
_diffrn_ambient_temperature 150(1)
_diffrn_measured_fraction_theta_full 0.993
_diffrn_measured_fraction_theta_max 0.993
_diffrn_measurement_device_type 'Nonius KappaCCD Diffractometer'
_diffrn_measurement_method 'Phi plus Omega scan'
_diffrn_radiation_monochromator graphite
_diffrn_radiation_source 'fine-focus sealed tube'
_diffrn_radiation_type MoK\a
_diffrn_radiation_wavelength 0.71073
_diffrn_reflns_av_R_equivalents 0.0242
_diffrn_reflns_av_sigmaI/netI 0.0395
_diffrn_reflns_limit_h_max 35
_diffrn_reflns_limit_h_min -35
_diffrn_reflns_limit_k_max 19
_diffrn_reflns_limit_k_min -17
_diffrn_reflns_limit_l_max 30
_diffrn_reflns_limit_l_min -30
_diffrn_reflns_number 18482
_diffrn_reflns_theta_full 27.51
_diffrn_reflns_theta_max 27.51
_diffrn_reflns_theta_min 2.63
_exptl_absorpt_coefficient_mu 6.088
_exptl_absorpt_correction_T_max 0.5050
_exptl_absorpt_correction_T_min 0.2245
_exptl_absorpt_correction_type multi-scan
_exptl_absorpt_process_details 'DENZO-SMN (Otwinowski & Minor, 1997)'
_exptl_crystal_colour yellow
_exptl_crystal_density_diffrn 1.774
_exptl_crystal_density_method 'not measured'
_exptl_crystal_description prism
_exptl_crystal_F_000 5120
_exptl_crystal_size_max 0.35
_exptl_crystal_size_mid 0.18
_exptl_crystal_size_min 0.13
_refine_diff_density_max 1.314
_refine_diff_density_min -2.076
_refine_diff_density_rms 0.154
_refine_ls_extinction_coef 0.000078(11)
_refine_ls_extinction_expression Fc^*^=kFc[1+0.001xFc^2^\l^3^/sin(2\q)]^-1/4^
_refine_ls_extinction_method SHELXL
_refine_ls_goodness_of_fit_ref 1.020
_refine_ls_hydrogen_treatment constr
_refine_ls_matrix_type full
_refine_ls_number_parameters 576
_refine_ls_number_reflns 11117
_refine_ls_number_restraints 6
_refine_ls_restrained_S_all 1.021
_refine_ls_R_factor_all 0.0488
_refine_ls_R_factor_gt 0.0360
_refine_ls_shift/su_max 0.001
_refine_ls_shift/su_mean 0.000
_refine_ls_structure_factor_coef Fsqd
_refine_ls_weighting_details 'calc w=1/[\s^2^(Fo^2^)+(0.0396P)^2^+84.0462P] where P=(Fo^2^+2Fc^2^)/3'
_refine_ls_weighting_scheme calc
_refine_ls_wR_factor_gt 0.0845
_refine_ls_wR_factor_ref 0.0920
_reflns_number_gt 9248
_reflns_number_total 11117
_reflns_threshold_expression >2sigma(I)
_cod_data_source_file ic050919psi20050607_050813.cif
_cod_data_source_block pjs219
_cod_depositor_comments
;
The following automatic conversions were performed:
'_exptl_absorpt_correction_type' value 'Multi-scan' changed to
'multi-scan' according to
'/home/saulius/struct/CIF-dictionaries/cif_core.dic' dictionary named
'cif_core.dic' version 2.4.1 from 2010-06-29.

Automatic conversion script
Id: cif_fix_enum 1527 2010-12-29 10:47:43Z saulius 
;
_cod_database_code 4309699

loop_
_symmetry_equiv_pos_as_xyz
'x, y, z'
'-x, y, -z+1/2'
'x+1/2, y+1/2, z'
'-x+1/2, y+1/2, -z+1/2'
'-x, -y, -z'
'x, -y, z-1/2'
'-x+1/2, -y+1/2, -z'
'x+1/2, -y+1/2, z-1/2'

loop_
_atom_site_label
_atom_site_type_symbol
_atom_site_fract_x
_atom_site_fract_y
_atom_site_fract_z
_atom_site_U_iso_or_equiv
_atom_site_adp_type
_atom_site_occupancy
_atom_site_symmetry_multiplicity
_atom_site_calc_flag
_atom_site_refinement_flags
_atom_site_disorder_assembly
_atom_site_disorder_group
Pt1 Pt -0.147415(6) 0.298473(13) 0.145373(8) 0.02180(7) Uani 1 1 d . . .
Pt2 Pt 0.105859(7) 0.274886(15) 0.118120(8) 0.02783(7) Uani 1 1 d . . .
P1 P -0.16194(5) 0.44703(10) 0.12340(5) 0.0260(3) Uani 1 1 d . A .
P2 P -0.13294(6) 0.14924(10) 0.15722(7) 0.0340(3) Uani 1 1 d . A .
P3 P 0.10216(5) 0.42101(11) 0.14461(6) 0.0335(3) Uani 1 1 d . A .
P4 P 0.10814(6) 0.12648(12) 0.09413(9) 0.0533(5) Uani 1 1 d . A .
O1 O -0.07237(12) 0.3041(2) 0.12908(14) 0.0250(8) Uani 1 1 d . . .
O2 O -0.13510(13) 0.3149(3) 0.01562(16) 0.0407(10) Uani 1 1 d . . .
O3 O -0.07065(16) 0.2866(4) -0.07040(17) 0.0567(14) Uani 1 1 d . . .
O4 O 0.03065(16) 0.2637(4) -0.0104(2) 0.0690(18) Uani 1 1 d . . .
O5 O 0.02754(13) 0.2751(3) 0.11433(16) 0.0419(11) Uani 1 1 d . . .
C1 C -0.05873(18) 0.2968(4) 0.0807(2) 0.0276(11) Uani 1 1 d . . .
C2 C -0.09028(19) 0.3011(4) 0.0249(2) 0.0327(13) Uani 1 1 d . . .
C3 C -0.0576(2) 0.2877(5) -0.0190(2) 0.0426(16) Uani 1 1 d . . .
C4 C -0.0060(2) 0.2761(5) 0.0119(2) 0.0470(18) Uani 1 1 d . . .
C5 C -0.00843(19) 0.2831(4) 0.0722(2) 0.0334(13) Uani 1 1 d . . .
C6 C 0.17984(18) 0.2780(3) 0.1261(2) 0.0251(11) Uani 1 1 d . . .
C7 C 0.20044(19) 0.2855(4) 0.0774(2) 0.0286(11) Uani 1 1 d . . .
H7 H 0.1789 0.2921 0.0423 0.034 Uiso 1 1 calc R . .
C8 C 0.2522(2) 0.2839(4) 0.0769(2) 0.0301(12) Uani 1 1 d . . .
H8 H 0.2645 0.2909 0.0421 0.036 Uiso 1 1 calc R . .
C9 C 0.28400(19) 0.2725(4) 0.1258(2) 0.0268(11) Uani 1 1 d . . .
H9 H 0.3185 0.2683 0.1250 0.032 Uiso 1 1 calc R . .
C10 C 0.26648(18) 0.2665(3) 0.1788(2) 0.0241(10) Uani 1 1 d . . .
C11 C 0.29910(18) 0.2573(3) 0.2290(2) 0.0254(10) Uani 1 1 d . . .
H11 H 0.3333 0.2499 0.2274 0.030 Uiso 1 1 calc R . .
C12 C 0.28377(18) 0.2584(3) 0.2820(2) 0.0251(10) Uani 1 1 d . . .
C13 C 0.31843(19) 0.2477(4) 0.3332(2) 0.0299(12) Uani 1 1 d . . .
H13 H 0.3523 0.2372 0.3313 0.036 Uiso 1 1 calc R . .
C14 C 0.30337(18) 0.2524(4) 0.3842(2) 0.0317(12) Uani 1 1 d . . .
H14 H 0.3265 0.2439 0.4179 0.038 Uiso 1 1 calc R . .
C15 C 0.25285(19) 0.2700(4) 0.3877(2) 0.0291(11) Uani 1 1 d . . .
H15 H 0.2434 0.2745 0.4242 0.035 Uiso 1 1 calc R . .
C16 C 0.21713(18) 0.2809(3) 0.3407(2) 0.0253(11) Uani 1 1 d . . .
C17 C 0.23210(17) 0.2718(3) 0.2850(2) 0.0225(10) Uani 1 1 d . . .
C18 C 0.19906(17) 0.2757(3) 0.2334(2) 0.0225(10) Uani 1 1 d . . .
H18 H 0.1647 0.2807 0.2349 0.027 Uiso 1 1 calc R . .
C19 C 0.21389(17) 0.2728(3) 0.1800(2) 0.0210(10) Uani 1 1 d . . .
C20 C -0.1802(2) 0.5242(4) 0.1755(2) 0.0341(13) Uani 1 1 d . . .
H20A H -0.1555 0.5205 0.2106 0.041 Uiso 1 1 calc R . .
H20B H -0.1789 0.5852 0.1605 0.041 Uiso 1 1 calc R . .
C21 C -0.2312(2) 0.5092(5) 0.1910(3) 0.0450(16) Uani 1 1 d . . .
H21A H -0.2375 0.5536 0.2190 0.068 Uiso 1 1 calc R . .
H21B H -0.2328 0.4497 0.2072 0.068 Uiso 1 1 calc R . .
H21C H -0.2562 0.5146 0.1569 0.068 Uiso 1 1 calc R . .
C22 C -0.2099(2) 0.4584(4) 0.0610(2) 0.0368(13) Uani 1 1 d . . .
H22A H -0.2010 0.4191 0.0309 0.044 Uiso 1 1 calc R . .
H22B H -0.2412 0.4359 0.0712 0.044 Uiso 1 1 calc R . .
C23 C -0.2197(2) 0.5500(4) 0.0357(3) 0.0458(15) Uani 1 1 d . . .
H23A H -0.2460 0.5466 0.0026 0.069 Uiso 1 1 calc R . .
H23B H -0.1895 0.5729 0.0238 0.069 Uiso 1 1 calc R . .
H23C H -0.2299 0.5898 0.0642 0.069 Uiso 1 1 calc R . .
C24 C -0.1075(2) 0.5029(5) 0.1037(3) 0.0493(17) Uani 1 1 d . . .
H24A H -0.0963 0.4664 0.0737 0.059 Uiso 0.499(7) 1 calc PR A 1
H24B H -0.1192 0.5599 0.0857 0.059 Uiso 0.499(7) 1 calc PR A 1
H24C H -0.0781 0.4755 0.1268 0.059 Uiso 0.501(7) 1 calc PR A 2
H24D H -0.1064 0.4868 0.0637 0.059 Uiso 0.501(7) 1 calc PR A 2
C25 C -0.0649(4) 0.5224(9) 0.1444(5) 0.039(3) Uani 0.499(7) 1 d P A 1
H25A H -0.0402 0.5521 0.1255 0.058 Uiso 0.499(7) 1 calc PR A 1
H25B H -0.0510 0.4671 0.1618 0.058 Uiso 0.499(7) 1 calc PR A 1
H25C H -0.0742 0.5613 0.1739 0.058 Uiso 0.499(7) 1 calc PR A 1
C26 C -0.1281(2) 0.0970(5) 0.0890(3) 0.0508(17) Uani 1 1 d . . .
H26A H -0.1002 0.1237 0.0734 0.061 Uiso 1 1 calc R . .
H26B H -0.1211 0.0330 0.0951 0.061 Uiso 1 1 calc R . .
C27 C -0.1755(3) 0.1082(6) 0.0462(3) 0.073(3) Uani 1 1 d . . .
H27A H -0.1716 0.0794 0.0103 0.110 Uiso 1 1 calc R . .
H27B H -0.1822 0.1715 0.0395 0.110 Uiso 1 1 calc R . .
H27C H -0.2032 0.0809 0.0612 0.110 Uiso 1 1 calc R . .
C28 C -0.0737(2) 0.1294(4) 0.2021(3) 0.0423(14) Uani 1 1 d . . .
H28A H -0.0735 0.0674 0.2157 0.051 Uiso 0.499(7) 1 calc PR A 1
H28B H -0.0476 0.1343 0.1779 0.051 Uiso 0.499(7) 1 calc PR A 1
H28C H -0.0477 0.1603 0.1852 0.051 Uiso 0.501(7) 1 calc PR A 2
H28D H -0.0745 0.1562 0.2398 0.051 Uiso 0.501(7) 1 calc PR A 2
C29 C -0.0589(4) 0.1902(7) 0.2546(5) 0.031(2) Uani 0.499(7) 1 d P A 1
H29A H -0.0263 0.1726 0.2746 0.046 Uiso 0.499(7) 1 calc PR A 1
H29B H -0.0833 0.1843 0.2802 0.046 Uiso 0.499(7) 1 calc PR A 1
H29C H -0.0578 0.2520 0.2421 0.046 Uiso 0.499(7) 1 calc PR A 1
C30 C -0.1790(3) 0.0826(4) 0.1862(4) 0.069(3) Uani 1 1 d . . .
H30A H -0.1702 0.0822 0.2281 0.083 Uiso 0.499(7) 1 calc PR A 1
H30B H -0.2115 0.1122 0.1766 0.083 Uiso 0.499(7) 1 calc PR A 1
H30C H -0.1857 0.1112 0.2216 0.083 Uiso 0.501(7) 1 calc PR A 2
H30D H -0.2101 0.0833 0.1587 0.083 Uiso 0.501(7) 1 calc PR A 2
C31 C -0.1843(5) -0.0144(9) 0.1653(7) 0.046(3) Uani 0.499(7) 1 d P A 1
H31A H -0.2099 -0.0441 0.1829 0.069 Uiso 0.499(7) 1 calc PR A 1
H31B H -0.1528 -0.0453 0.1759 0.069 Uiso 0.499(7) 1 calc PR A 1
H31C H -0.1938 -0.0152 0.1239 0.069 Uiso 0.499(7) 1 calc PR A 1
C32 C 0.0586(3) 0.4842(5) 0.0936(3) 0.062(2) Uani 1 1 d . . .
H32A H 0.0247 0.4632 0.0951 0.075 Uiso 1 1 calc R . .
H32B H 0.0604 0.5476 0.1047 0.075 Uiso 1 1 calc R . .
C33 C 0.0689(4) 0.4759(6) 0.0326(3) 0.079(3) Uani 1 1 d . . .
H33A H 0.0444 0.5106 0.0072 0.118 Uiso 1 1 calc R . .
H33B H 0.0666 0.4134 0.0211 0.118 Uiso 1 1 calc R . .
H33C H 0.1021 0.4982 0.0306 0.118 Uiso 1 1 calc R . .
C34 C 0.1586(2) 0.4877(4) 0.1589(3) 0.0430(15) Uani 1 1 d . . .
H34A H 0.1509 0.5425 0.1787 0.052 Uiso 1 1 calc R . .
H34B H 0.1833 0.4541 0.1856 0.052 Uiso 1 1 calc R . .
C35 C 0.1829(3) 0.5149(5) 0.1084(4) 0.069(2) Uani 1 1 d . . .
H35A H 0.2126 0.5500 0.1218 0.103 Uiso 1 1 calc R . .
H35B H 0.1597 0.5505 0.0820 0.103 Uiso 1 1 calc R . .
H35C H 0.1921 0.4617 0.0889 0.103 Uiso 1 1 calc R . .
C36 C 0.0778(2) 0.4308(4) 0.2112(3) 0.0446(16) Uani 1 1 d . . .
H36A H 0.1063 0.4240 0.2422 0.054 Uiso 0.499(7) 1 calc PR A 1
H36B H 0.0660 0.4927 0.2132 0.054 Uiso 0.499(7) 1 calc PR A 1
H36C H 0.0491 0.3905 0.2102 0.054 Uiso 0.501(7) 1 calc PR A 2
H36D H 0.1035 0.4121 0.2431 0.054 Uiso 0.501(7) 1 calc PR A 2
C37 C 0.0357(5) 0.3696(11) 0.2266(6) 0.055(4) Uani 0.499(7) 1 d P A 1
H37A H 0.0286 0.3856 0.2643 0.082 Uiso 0.499(7) 1 calc PR A 1
H37B H 0.0464 0.3075 0.2269 0.082 Uiso 0.499(7) 1 calc PR A 1
H37C H 0.0058 0.3773 0.1984 0.082 Uiso 0.499(7) 1 calc PR A 1
C38 C 0.1451(3) 0.0995(6) 0.0384(5) 0.089(4) Uani 1 1 d . . .
H38A H 0.1791 0.1224 0.0501 0.107 Uiso 1 1 calc R . .
H38B H 0.1473 0.0342 0.0353 0.107 Uiso 1 1 calc R . .
C39 C 0.1248(3) 0.1368(8) -0.0196(4) 0.097(4) Uani 1 1 d . . .
H39A H 0.1464 0.1196 -0.0468 0.146 Uiso 1 1 calc R . .
H39B H 0.1234 0.2017 -0.0174 0.146 Uiso 1 1 calc R . .
H39C H 0.0915 0.1133 -0.0322 0.146 Uiso 1 1 calc R . .
C40 C 0.1364(3) 0.0625(5) 0.1547(5) 0.079(3) Uani 1 1 d . . .
H40A H 0.1706 0.0857 0.1623 0.095 Uiso 0.499(7) 1 calc PR A 1
H40B H 0.1203 0.0857 0.1860 0.095 Uiso 0.499(7) 1 calc PR A 1
H40C H 0.1693 0.0866 0.1707 0.095 Uiso 0.501(7) 1 calc PR A 2
H40D H 0.1153 0.0618 0.1847 0.095 Uiso 0.501(7) 1 calc PR A 2
C41 C 0.1431(6) -0.0382(10) 0.1691(8) 0.055(4) Uani 0.499(7) 1 d P A 1
H41A H 0.1609 -0.0450 0.2080 0.083 Uiso 0.499(7) 1 calc PR A 1
H41B H 0.1621 -0.0663 0.1425 0.083 Uiso 0.499(7) 1 calc PR A 1
H41C H 0.1106 -0.0666 0.1660 0.083 Uiso 0.499(7) 1 calc PR A 1
C42 C 0.0489(2) 0.0728(6) 0.0697(4) 0.075(3) Uani 1 1 d . . .
H42A H 0.0330 0.1056 0.0357 0.090 Uiso 0.499(7) 1 calc PR A 1
H42B H 0.0563 0.0125 0.0568 0.090 Uiso 0.499(7) 1 calc PR A 1
H42C H 0.0281 0.0795 0.0997 0.090 Uiso 0.501(7) 1 calc PR A 2
H42D H 0.0323 0.1051 0.0358 0.090 Uiso 0.501(7) 1 calc PR A 2
C43 C 0.0153(4) 0.0638(8) 0.1034(6) 0.041(3) Uani 0.499(7) 1 d P A 1
H43A H -0.0142 0.0349 0.0825 0.061 Uiso 0.499(7) 1 calc PR A 1
H43B H 0.0063 0.1224 0.1163 0.061 Uiso 0.499(7) 1 calc PR A 1
H43C H 0.0288 0.0274 0.1363 0.061 Uiso 0.499(7) 1 calc PR A 1
C25' C -0.1007(6) 0.5943(9) 0.1078(6) 0.055(4) Uani 0.501(7) 1 d P A 2
H25D H -0.0694 0.6101 0.0954 0.083 Uiso 0.501(7) 1 calc PR A 2
H25E H -0.0999 0.6129 0.1473 0.083 Uiso 0.501(7) 1 calc PR A 2
H25F H -0.1281 0.6242 0.0835 0.083 Uiso 0.501(7) 1 calc PR A 2
C29' C -0.0599(5) 0.0355(9) 0.2100(6) 0.049(3) Uani 0.501(7) 1 d P A 2
H29D H -0.0276 0.0309 0.2343 0.073 Uiso 0.501(7) 1 calc PR A 2
H29E H -0.0582 0.0084 0.1731 0.073 Uiso 0.501(7) 1 calc PR A 2
H29F H -0.0848 0.0045 0.2281 0.073 Uiso 0.501(7) 1 calc PR A 2
C31' C -0.1632(6) -0.0203(9) 0.2003(8) 0.055(4) Uani 0.501(7) 1 d P A 2
H31D H -0.1899 -0.0507 0.2155 0.082 Uiso 0.501(7) 1 calc PR A 2
H31E H -0.1329 -0.0221 0.2284 0.082 Uiso 0.501(7) 1 calc PR A 2
H31F H -0.1574 -0.0500 0.1654 0.082 Uiso 0.501(7) 1 calc PR A 2
C37' C 0.0610(5) 0.5298(9) 0.2221(6) 0.050(4) Uani 0.501(7) 1 d P A 2
H37D H 0.0484 0.5324 0.2583 0.074 Uiso 0.501(7) 1 calc PR A 2
H37E H 0.0349 0.5480 0.1912 0.074 Uiso 0.501(7) 1 calc PR A 2
H37F H 0.0894 0.5698 0.2236 0.074 Uiso 0.501(7) 1 calc PR A 2
C41' C 0.1411(5) -0.0358(8) 0.1288(7) 0.042(3) Uani 0.501(7) 1 d P A 2
H41D H 0.1562 -0.0758 0.1591 0.064 Uiso 0.501(7) 1 calc PR A 2
H41E H 0.1618 -0.0333 0.0990 0.064 Uiso 0.501(7) 1 calc PR A 2
H41F H 0.1082 -0.0578 0.1128 0.064 Uiso 0.501(7) 1 calc PR A 2
C43' C 0.0505(5) -0.0295(10) 0.0540(6) 0.056(4) Uani 0.501(7) 1 d P A 2
H43D H 0.0168 -0.0507 0.0407 0.084 Uiso 0.501(7) 1 calc PR A 2
H43E H 0.0650 -0.0633 0.0876 0.084 Uiso 0.501(7) 1 calc PR A 2
H43F H 0.0705 -0.0376 0.0238 0.084 Uiso 0.501(7) 1 calc PR A 2
C44 C 0.0004(8) 0.7554(13) 0.1579(9) 0.103(7) Uiso 0.536(5) 1 d PD B 1
H44 H 0.0036 0.7455 0.1172 0.124 Uiso 0.536(5) 1 calc PR B 1
Cl1 Cl 0.02097(17) 0.6642(3) 0.19963(19) 0.0812(14) Uiso 0.536(5) 1 d PD B 1
Cl3 Cl 0.0492(2) 0.8423(4) 0.1942(3) 0.111(2) Uiso 0.536(5) 1 d PD B 1
Cl2 Cl -0.0521(2) 0.8032(4) 0.1639(2) 0.0925(16) Uiso 0.536(5) 1 d PD B 1
C44' C -0.0128(8) 0.8132(13) 0.1400(9) 0.103(8) Uiso 0.464(5) 1 d PD B 2
H44' H -0.0039 0.8061 0.1011 0.124 Uiso 0.464(5) 1 calc PR B 2
Cl1' Cl -0.0266(3) 0.9189(5) 0.1503(3) 0.120(3) Uiso 0.464(5) 1 d PD B 2
Cl2' Cl -0.0738(3) 0.7503(6) 0.1438(3) 0.120(3) Uiso 0.464(5) 1 d PD B 2
Cl3' Cl 0.0292(3) 0.7678(5) 0.1860(3) 0.114(3) Uiso 0.464(5) 1 d PD B 2

loop_
_atom_site_aniso_label
_atom_site_aniso_U_11
_atom_site_aniso_U_22
_atom_site_aniso_U_33
_atom_site_aniso_U_23
_atom_site_aniso_U_13
_atom_site_aniso_U_12
Pt1 0.01522(10) 0.02916(11) 0.02111(10) -0.00795(7) 0.00318(7) 0.00000(7)
Pt2 0.01460(10) 0.04067(14) 0.02718(11) -0.01513(9) 0.00017(7) 0.00415(8)
P1 0.0209(6) 0.0326(7) 0.0244(6) -0.0045(5) 0.0032(5) 0.0025(5)
P2 0.0342(8) 0.0255(7) 0.0456(8) -0.0114(6) 0.0169(6) -0.0031(6)
P3 0.0295(7) 0.0409(8) 0.0270(7) -0.0117(6) -0.0045(6) 0.0124(6)
P4 0.0214(7) 0.0477(10) 0.0928(14) -0.0447(10) 0.0153(8) -0.0060(7)
O1 0.0172(17) 0.035(2) 0.0228(17) -0.0068(15) 0.0043(13) 0.0017(14)
O2 0.0203(19) 0.075(3) 0.0252(19) -0.013(2) -0.0009(15) 0.0075(19)
O3 0.036(2) 0.113(5) 0.020(2) -0.018(2) 0.0025(17) 0.004(3)
O4 0.024(2) 0.144(5) 0.041(3) -0.032(3) 0.0114(19) 0.009(3)
O5 0.0132(17) 0.083(3) 0.028(2) -0.023(2) -0.0006(15) 0.0054(19)
C1 0.018(2) 0.038(3) 0.027(3) -0.014(2) 0.005(2) 0.000(2)
C2 0.022(3) 0.051(4) 0.024(3) -0.014(2) 0.001(2) 0.002(2)
C3 0.028(3) 0.072(5) 0.029(3) -0.016(3) 0.007(2) 0.005(3)
C4 0.024(3) 0.090(5) 0.028(3) -0.024(3) 0.005(2) 0.003(3)
C5 0.017(2) 0.057(4) 0.026(3) -0.015(2) 0.004(2) 0.000(2)
C6 0.015(2) 0.022(3) 0.038(3) -0.008(2) 0.004(2) 0.0019(19)
C7 0.023(3) 0.038(3) 0.024(3) -0.008(2) 0.000(2) 0.003(2)
C8 0.029(3) 0.033(3) 0.029(3) -0.009(2) 0.007(2) -0.005(2)
C9 0.017(2) 0.032(3) 0.031(3) -0.008(2) 0.004(2) -0.001(2)
C10 0.017(2) 0.027(3) 0.029(3) -0.005(2) 0.0047(19) 0.0011(19)
C11 0.015(2) 0.028(3) 0.032(3) 0.001(2) 0.0020(19) 0.0021(19)
C12 0.016(2) 0.027(3) 0.030(3) 0.004(2) 0.0010(19) 0.0022(19)
C13 0.017(2) 0.037(3) 0.035(3) 0.006(2) 0.002(2) 0.001(2)
C14 0.014(2) 0.047(3) 0.032(3) 0.006(2) -0.002(2) 0.002(2)
C15 0.025(3) 0.036(3) 0.027(3) 0.009(2) 0.005(2) 0.002(2)
C16 0.014(2) 0.031(3) 0.032(3) 0.011(2) 0.0031(19) 0.0000(19)
C17 0.014(2) 0.022(2) 0.031(3) 0.005(2) 0.0040(19) 0.0015(18)
C18 0.015(2) 0.021(2) 0.031(3) 0.004(2) 0.0036(19) 0.0025(18)
C19 0.018(2) 0.016(2) 0.027(2) -0.0019(19) -0.0013(19) 0.0012(18)
C20 0.032(3) 0.035(3) 0.034(3) -0.009(2) 0.002(2) 0.012(2)
C21 0.044(4) 0.048(4) 0.048(4) -0.005(3) 0.021(3) 0.017(3)
C22 0.037(3) 0.047(4) 0.026(3) 0.001(2) 0.002(2) -0.004(3)
C23 0.049(4) 0.046(4) 0.039(3) 0.010(3) -0.002(3) 0.004(3)
C24 0.035(3) 0.051(4) 0.067(4) -0.021(3) 0.022(3) -0.012(3)
C25 0.031(6) 0.043(7) 0.041(7) 0.000(5) 0.005(5) 0.002(5)
C26 0.043(4) 0.049(4) 0.062(4) -0.029(3) 0.013(3) -0.001(3)
C27 0.052(4) 0.089(6) 0.075(5) -0.062(5) -0.002(4) 0.004(4)
C28 0.048(4) 0.032(3) 0.046(3) -0.001(3) 0.008(3) 0.001(3)
C29 0.027(6) 0.026(6) 0.036(6) 0.002(5) -0.004(4) 0.000(4)
C30 0.076(5) 0.026(3) 0.120(7) -0.008(4) 0.060(5) -0.012(3)
C31 0.033(7) 0.035(7) 0.072(10) 0.007(7) 0.013(7) 0.000(6)
C32 0.068(5) 0.057(5) 0.050(4) -0.018(3) -0.025(4) 0.038(4)
C33 0.102(7) 0.073(6) 0.048(4) -0.003(4) -0.027(4) 0.031(5)
C34 0.045(4) 0.040(4) 0.042(3) 0.000(3) 0.001(3) -0.002(3)
C35 0.090(6) 0.046(4) 0.076(5) -0.003(4) 0.031(5) -0.004(4)
C36 0.039(3) 0.045(4) 0.054(4) -0.021(3) 0.020(3) -0.003(3)
C37 0.048(8) 0.078(11) 0.043(7) -0.025(7) 0.021(6) -0.017(7)
C38 0.048(5) 0.084(6) 0.148(9) -0.087(7) 0.052(5) -0.021(4)
C39 0.062(6) 0.132(9) 0.107(8) -0.089(7) 0.042(5) -0.028(6)
C40 0.038(4) 0.031(4) 0.171(10) 0.006(5) 0.025(5) 0.011(3)
C41 0.061(10) 0.038(8) 0.064(10) -0.007(8) 0.003(8) 0.008(7)
C42 0.029(4) 0.061(5) 0.134(8) -0.056(5) 0.011(4) -0.010(3)
C43 0.032(6) 0.036(7) 0.056(8) -0.003(6) 0.012(5) -0.004(5)
C25' 0.066(10) 0.040(8) 0.068(9) 0.001(7) 0.039(8) -0.015(7)
C29' 0.039(7) 0.050(8) 0.060(8) 0.015(7) 0.014(6) 0.013(6)
C31' 0.064(11) 0.026(7) 0.076(11) -0.002(7) 0.019(9) -0.003(7)
C37' 0.057(8) 0.046(8) 0.047(7) -0.026(6) 0.012(6) 0.000(6)
C41' 0.048(8) 0.026(6) 0.055(9) 0.002(6) 0.016(7) 0.000(5)
C43' 0.055(9) 0.057(9) 0.052(8) -0.021(7) -0.005(7) -0.016(7)

loop_
_atom_type_symbol
_atom_type_description
_atom_type_scat_dispersion_real
_atom_type_scat_dispersion_imag
_atom_type_scat_source
C C 0.0033 0.0016 'International Tables Vol C Tables 4.2.6.8 and 6.1.1.4'
H H 0.0000 0.0000 'International Tables Vol C Tables 4.2.6.8 and 6.1.1.4'
O O 0.0106 0.0060 'International Tables Vol C Tables 4.2.6.8 and 6.1.1.4'
P P 0.1023 0.0942 'International Tables Vol C Tables 4.2.6.8 and 6.1.1.4'
Cl Cl 0.1484 0.1585 'International Tables Vol C Tables 4.2.6.8 and 6.1.1.4'
Pt Pt -1.7033 8.3905 'International Tables Vol C Tables 4.2.6.8 and 6.1.1.4'

loop_
_geom_angle_atom_site_label_1
_geom_angle_atom_site_label_2
_geom_angle_atom_site_label_3
_geom_angle
_geom_angle_site_symmetry_1
_geom_angle_site_symmetry_3
_geom_angle_publ_flag
C16 Pt1 O1 174.63(18) 2 . ?
C16 Pt1 P2 90.05(15) 2 . ?
O1 Pt1 P2 84.81(10) . . ?
C16 Pt1 P1 91.78(16) 2 . ?
O1 Pt1 P1 93.18(10) . . ?
P2 Pt1 P1 174.03(5) . . ?
C6 Pt2 O5 176.69(17) . . ?
C6 Pt2 P3 92.28(14) . . ?
O5 Pt2 P3 85.51(13) . . ?
C6 Pt2 P4 88.80(14) . . ?
O5 Pt2 P4 93.32(13) . . ?
P3 Pt2 P4 177.95(7) . . ?
C22 P1 C20 104.7(3) . . ?
C22 P1 C24 104.8(3) . . ?
C20 P1 C24 101.8(3) . . ?
C22 P1 Pt1 110.5(2) . . ?
C20 P1 Pt1 121.1(2) . . ?
C24 P1 Pt1 112.5(2) . . ?
C28 P2 C26 105.5(3) . . ?
C28 P2 C30 107.0(4) . . ?
C26 P2 C30 104.6(4) . . ?
C28 P2 Pt1 110.7(2) . . ?
C26 P2 Pt1 110.4(3) . . ?
C30 P2 Pt1 117.9(2) . . ?
C36 P3 C32 104.3(3) . . ?
C36 P3 C34 102.2(3) . . ?
C32 P3 C34 106.2(4) . . ?
C36 P3 Pt2 110.8(2) . . ?
C32 P3 Pt2 111.7(2) . . ?
C34 P3 Pt2 120.3(2) . . ?
C40 P4 C42 105.3(4) . . ?
C40 P4 C38 104.2(5) . . ?
C42 P4 C38 103.7(4) . . ?
C40 P4 Pt2 110.1(3) . . ?
C42 P4 Pt2 116.8(3) . . ?
C38 P4 Pt2 115.6(3) . . ?
C1 O1 Pt1 126.0(3) . . ?
C5 O5 Pt2 131.9(3) . . ?
O1 C1 C5 124.5(5) . . ?
O1 C1 C2 127.0(5) . . ?
C5 C1 C2 108.5(4) . . ?
O2 C2 C1 126.7(5) . . ?
O2 C2 C3 126.1(5) . . ?
C1 C2 C3 107.2(4) . . ?
O3 C3 C4 126.5(5) . . ?
O3 C3 C2 126.3(5) . . ?
C4 C3 C2 107.2(5) . . ?
O4 C4 C5 127.7(6) . . ?
O4 C4 C3 125.5(5) . . ?
C5 C4 C3 106.8(5) . . ?
O5 C5 C1 122.1(5) . . ?
O5 C5 C4 127.6(5) . . ?
C1 C5 C4 110.2(5) . . ?
C7 C6 C19 117.1(4) . . ?
C7 C6 Pt2 117.9(4) . . ?
C19 C6 Pt2 125.0(4) . . ?
C6 C7 C8 123.6(5) . . ?
C6 C7 H7 118.2 . . ?
C8 C7 H7 118.2 . . ?
C9 C8 C7 120.0(5) . . ?
C9 C8 H8 120.0 . . ?
C7 C8 H8 120.0 . . ?
C8 C9 C10 120.8(5) . . ?
C8 C9 H9 119.6 . . ?
C10 C9 H9 119.6 . . ?
C11 C10 C9 120.8(4) . . ?
C11 C10 C19 119.8(4) . . ?
C9 C10 C19 119.4(4) . . ?
C10 C11 C12 122.5(5) . . ?
C10 C11 H11 118.8 . . ?
C12 C11 H11 118.8 . . ?
C11 C12 C13 121.1(5) . . ?
C11 C12 C17 119.2(4) . . ?
C13 C12 C17 119.7(5) . . ?
C14 C13 C12 120.4(5) . . ?
C14 C13 H13 119.8 . . ?
C12 C13 H13 119.8 . . ?
C13 C14 C15 120.3(5) . . ?
C13 C14 H14 119.9 . . ?
C15 C14 H14 119.9 . . ?
C16 C15 C14 123.1(5) . . ?
C16 C15 H15 118.5 . . ?
C14 C15 H15 118.5 . . ?
C15 C16 C17 117.6(4) . . ?
C15 C16 Pt1 116.9(4) . 2 ?
C17 C16 Pt1 125.3(4) . 2 ?
C18 C17 C12 117.4(4) . . ?
C18 C17 C16 123.9(4) . . ?
C12 C17 C16 118.7(4) . . ?
C19 C18 C17 123.7(4) . . ?
C19 C18 H18 118.1 . . ?
C17 C18 H18 118.1 . . ?
C18 C19 C10 117.1(4) . . ?
C18 C19 C6 124.1(4) . . ?
C10 C19 C6 118.8(4) . . ?
C21 C20 P1 115.7(4) . . ?
C21 C20 H20A 108.3 . . ?
P1 C20 H20A 108.3 . . ?
C21 C20 H20B 108.3 . . ?
P1 C20 H20B 108.3 . . ?
H20A C20 H20B 107.4 . . ?
C20 C21 H21A 109.5 . . ?
C20 C21 H21B 109.5 . . ?
H21A C21 H21B 109.5 . . ?
C20 C21 H21C 109.5 . . ?
H21A C21 H21C 109.5 . . ?
H21B C21 H21C 109.5 . . ?
C23 C22 P1 118.0(4) . . ?
C23 C22 H22A 107.8 . . ?
P1 C22 H22A 107.8 . . ?
C23 C22 H22B 107.8 . . ?
P1 C22 H22B 107.8 . . ?
H22A C22 H22B 107.2 . . ?
C22 C23 H23A 109.5 . . ?
C22 C23 H23B 109.5 . . ?
H23A C23 H23B 109.5 . . ?
C22 C23 H23C 109.5 . . ?
H23A C23 H23C 109.5 . . ?
H23B C23 H23C 109.5 . . ?
C25' C24 C25 70.3(9) . . ?
C25' C24 P1 122.7(7) . . ?
C25 C24 P1 122.0(7) . . ?
C25' C24 H24A 123.2 . . ?
C25 C24 H24A 106.8 . . ?
P1 C24 H24A 106.8 . . ?
C25' C24 H24B 37.0 . . ?
C25 C24 H24B 106.8 . . ?
P1 C24 H24B 106.8 . . ?
H24A C24 H24B 106.7 . . ?
C25' C24 H24C 106.6 . . ?
C25 C24 H24C 37.0 . . ?
P1 C24 H24C 106.6 . . ?
H24A C24 H24C 81.4 . . ?
H24B C24 H24C 141.3 . . ?
C25' C24 H24D 106.6 . . ?
C25 C24 H24D 123.9 . . ?
P1 C24 H24D 106.6 . . ?
H24A C24 H24D 26.6 . . ?
H24B C24 H24D 81.6 . . ?
H24C C24 H24D 106.6 . . ?
C24 C25 H25A 109.5 . . ?
C24 C25 H25B 109.5 . . ?
H25A C25 H25B 109.5 . . ?
C24 C25 H25C 109.5 . . ?
H25A C25 H25C 109.5 . . ?
H25B C25 H25C 109.5 . . ?
C27 C26 P2 111.8(5) . . ?
C27 C26 H26A 109.2 . . ?
P2 C26 H26A 109.2 . . ?
C27 C26 H26B 109.2 . . ?
P2 C26 H26B 109.2 . . ?
H26A C26 H26B 107.9 . . ?
C26 C27 H27A 109.5 . . ?
C26 C27 H27B 109.5 . . ?
H27A C27 H27B 109.5 . . ?
C26 C27 H27C 109.5 . . ?
H27A C27 H27C 109.5 . . ?
H27B C27 H27C 109.5 . . ?
C29' C28 C29 115.8(8) . . ?
C29' C28 P2 114.9(7) . . ?
C29 C28 P2 118.0(6) . . ?
C29' C28 H28A 19.9 . . ?
C29 C28 H28A 107.8 . . ?
P2 C28 H28A 107.8 . . ?
C29' C28 H28B 87.3 . . ?
C29 C28 H28B 107.8 . . ?
P2 C28 H28B 107.8 . . ?
H28A C28 H28B 107.1 . . ?
C29' C28 H28C 108.5 . . ?
C29 C28 H28C 86.5 . . ?
P2 C28 H28C 108.5 . . ?
H28A C28 H28C 127.6 . . ?
H28B C28 H28C 25.0 . . ?
C29' C28 H28D 108.5 . . ?
C29 C28 H28D 21.1 . . ?
P2 C28 H28D 108.5 . . ?
H28A C28 H28D 95.0 . . ?
H28B C28 H28D 128.5 . . ?
H28C C28 H28D 107.5 . . ?
C28 C29 H29A 109.5 . . ?
C28 C29 H29B 109.5 . . ?
H29A C29 H29B 109.5 . . ?
C28 C29 H29C 109.5 . . ?
H29A C29 H29C 109.5 . . ?
H29B C29 H29C 109.5 . . ?
C31 C30 C31' 34.3(7) . . ?
C31 C30 P2 115.6(7) . . ?
C31' C30 P2 115.0(7) . . ?
C31 C30 H30A 108.4 . . ?
C31' C30 H30A 76.9 . . ?
P2 C30 H30A 108.4 . . ?
C31 C30 H30B 108.4 . . ?
C31' C30 H30B 132.4 . . ?
P2 C30 H30B 108.4 . . ?
H30A C30 H30B 107.4 . . ?
C31 C30 H30C 131.7 . . ?
C31' C30 H30C 108.5 . . ?
P2 C30 H30C 108.5 . . ?
H30A C30 H30C 35.9 . . ?
H30B C30 H30C 73.6 . . ?
C31 C30 H30D 76.6 . . ?
C31' C30 H30D 108.5 . . ?
P2 C30 H30D 108.5 . . ?
H30A C30 H30D 135.4 . . ?
H30B C30 H30D 36.2 . . ?
H30C C30 H30D 107.5 . . ?
C30 C31 H31A 109.5 . . ?
C30 C31 H31B 109.5 . . ?
H31A C31 H31B 109.5 . . ?
C30 C31 H31C 109.5 . . ?
H31A C31 H31C 109.5 . . ?
H31B C31 H31C 109.5 . . ?
C33 C32 P3 113.0(5) . . ?
C33 C32 H32A 109.0 . . ?
P3 C32 H32A 109.0 . . ?
C33 C32 H32B 109.0 . . ?
P3 C32 H32B 109.0 . . ?
H32A C32 H32B 107.8 . . ?
C32 C33 H33A 109.5 . . ?
C32 C33 H33B 109.5 . . ?
H33A C33 H33B 109.5 . . ?
C32 C33 H33C 109.5 . . ?
H33A C33 H33C 109.5 . . ?
H33B C33 H33C 109.5 . . ?
C35 C34 P3 117.7(5) . . ?
C35 C34 H34A 107.9 . . ?
P3 C34 H34A 107.9 . . ?
C35 C34 H34B 107.9 . . ?
P3 C34 H34B 107.9 . . ?
H34A C34 H34B 107.2 . . ?
C34 C35 H35A 109.5 . . ?
C34 C35 H35B 109.5 . . ?
H35A C35 H35B 109.5 . . ?
C34 C35 H35C 109.5 . . ?
H35A C35 H35C 109.5 . . ?
H35B C35 H35C 109.5 . . ?
C37 C36 C37' 105.7(8) . . ?
C37 C36 P3 122.9(6) . . ?
C37' C36 P3 111.9(7) . . ?
C37 C36 H36A 106.6 . . ?
C37' C36 H36A 100.9 . . ?
P3 C36 H36A 106.6 . . ?
C37 C36 H36B 106.6 . . ?
C37' C36 H36B 6.6 . . ?
P3 C36 H36B 106.6 . . ?
H36A C36 H36B 106.6 . . ?
C37 C36 H36C 14.8 . . ?
C37' C36 H36C 109.2 . . ?
P3 C36 H36C 109.2 . . ?
H36A C36 H36C 118.8 . . ?
H36B C36 H36C 108.4 . . ?
C37 C36 H36D 96.4 . . ?
C37' C36 H36D 109.2 . . ?
P3 C36 H36D 109.2 . . ?
H36A C36 H36D 11.4 . . ?
H36B C36 H36D 115.3 . . ?
H36C C36 H36D 107.9 . . ?
C36 C37 H37A 109.5 . . ?
C36 C37 H37B 109.5 . . ?
H37A C37 H37B 109.5 . . ?
C36 C37 H37C 109.5 . . ?
H37A C37 H37C 109.5 . . ?
H37B C37 H37C 109.5 . . ?
C39 C38 P4 114.4(6) . . ?
C39 C38 H38A 108.7 . . ?
P4 C38 H38A 108.7 . . ?
C39 C38 H38B 108.7 . . ?
P4 C38 H38B 108.7 . . ?
H38A C38 H38B 107.6 . . ?
C38 C39 H39A 109.5 . . ?
C38 C39 H39B 109.5 . . ?
H39A C39 H39B 109.5 . . ?
C38 C39 H39C 109.5 . . ?
H39A C39 H39C 109.5 . . ?
H39B C39 H39C 109.5 . . ?
C41 C40 C41' 34.9(7) . . ?
C41 C40 P4 135.8(9) . . ?
C41' C40 P4 103.6(8) . . ?
C41 C40 H40A 103.2 . . ?
C41' C40 H40A 105.2 . . ?
P4 C40 H40A 103.2 . . ?
C41 C40 H40B 103.2 . . ?
C41' C40 H40B 133.1 . . ?
P4 C40 H40B 103.2 . . ?
H40A C40 H40B 105.2 . . ?
C41 C40 H40C 101.8 . . ?
C41' C40 H40C 111.0 . . ?
P4 C40 H40C 111.0 . . ?
H40A C40 H40C 12.2 . . ?
H40B C40 H40C 93.9 . . ?
C41 C40 H40D 83.9 . . ?
C41' C40 H40D 111.0 . . ?
P4 C40 H40D 111.0 . . ?
H40A C40 H40D 121.2 . . ?
H40B C40 H40D 22.4 . . ?
H40C C40 H40D 109.0 . . ?
C40 C41 H41A 109.5 . . ?
C40 C41 H41B 109.5 . . ?
H41A C41 H41B 109.5 . . ?
C40 C41 H41C 109.5 . . ?
H41A C41 H41C 109.5 . . ?
H41B C41 H41C 109.5 . . ?
C43 C42 C43' 95.3(10) . . ?
C43 C42 P4 121.5(8) . . ?
C43' C42 P4 116.8(7) . . ?
C43 C42 H42A 106.9 . . ?
C43' C42 H42A 108.4 . . ?
P4 C42 H42A 106.9 . . ?
C43 C42 H42B 106.9 . . ?
C43' C42 H42B 12.0 . . ?
P4 C42 H42B 106.9 . . ?
H42A C42 H42B 106.7 . . ?
C43 C42 H42C 14.7 . . ?
C43' C42 H42C 108.1 . . ?
P4 C42 H42C 108.1 . . ?
H42A C42 H42C 108.2 . . ?
H42B C42 H42C 119.3 . . ?
C43 C42 H42D 105.8 . . ?
C43' C42 H42D 108.1 . . ?
P4 C42 H42D 108.1 . . ?
H42A C42 H42D 1.3 . . ?
H42B C42 H42D 106.7 . . ?
H42C C42 H42D 107.3 . . ?
C42 C43 H43A 109.5 . . ?
C42 C43 H43B 109.5 . . ?
H43A C43 H43B 109.5 . . ?
C42 C43 H43C 109.5 . . ?
H43A C43 H43C 109.5 . . ?
H43B C43 H43C 109.5 . . ?
C24 C25' H25D 109.5 . . ?
C24 C25' H25E 109.5 . . ?
H25D C25' H25E 109.5 . . ?
C24 C25' H25F 109.5 . . ?
H25D C25' H25F 109.5 . . ?
H25E C25' H25F 109.5 . . ?
C28 C29' H29D 109.5 . . ?
C28 C29' H29E 109.5 . . ?
H29D C29' H29E 109.5 . . ?
C28 C29' H29F 109.5 . . ?
H29D C29' H29F 109.5 . . ?
H29E C29' H29F 109.5 . . ?
C30 C31' H31D 109.5 . . ?
C30 C31' H31E 109.5 . . ?
H31D C31' H31E 109.5 . . ?
C30 C31' H31F 109.5 . . ?
H31D C31' H31F 109.5 . . ?
H31E C31' H31F 109.5 . . ?
C36 C37' H37D 109.5 . . ?
C36 C37' H37E 109.5 . . ?
H37D C37' H37E 109.5 . . ?
C36 C37' H37F 109.5 . . ?
H37D C37' H37F 109.5 . . ?
H37E C37' H37F 109.5 . . ?
C40 C41' H41D 109.5 . . ?
C40 C41' H41E 109.5 . . ?
H41D C41' H41E 109.5 . . ?
C40 C41' H41F 109.5 . . ?
H41D C41' H41F 109.5 . . ?
H41E C41' H41F 109.5 . . ?
C42 C43' H43D 109.5 . . ?
C42 C43' H43E 109.5 . . ?
H43D C43' H43E 109.5 . . ?
C42 C43' H43F 109.5 . . ?
H43D C43' H43F 109.5 . . ?
H43E C43' H43F 109.5 . . ?
Cl2 C44 Cl1 120.5(13) . . ?
Cl2 C44 Cl3 102.4(10) . . ?
Cl1 C44 Cl3 98.0(10) . . ?
Cl2 C44 H44 111.5 . . ?
Cl1 C44 H44 111.5 . . ?
Cl3 C44 H44 111.5 . . ?
Cl3' C44' Cl1' 117.4(14) . . ?
Cl3' C44' Cl2' 106.7(11) . . ?
Cl1' C44' Cl2' 104.0(12) . . ?
Cl3' C44' H44' 109.4 . . ?
Cl1' C44' H44' 109.4 . . ?
Cl2' C44' H44' 109.4 . . ?

loop_
_geom_bond_atom_site_label_1
_geom_bond_atom_site_label_2
_geom_bond_distance
_geom_bond_site_symmetry_2
_geom_bond_publ_flag
Pt1 C16 2.009(5) 2 ?
Pt1 O1 2.155(3) . ?
Pt1 P2 2.2935(15) . ?
Pt1 P1 2.3192(15) . ?
Pt2 C6 2.006(5) . ?
Pt2 O5 2.134(4) . ?
Pt2 P3 2.2979(15) . ?
Pt2 P4 2.3121(17) . ?
P1 C22 1.828(6) . ?
P1 C20 1.830(5) . ?
P1 C24 1.839(6) . ?
P2 C28 1.819(7) . ?
P2 C26 1.830(6) . ?
P2 C30 1.832(7) . ?
P3 C36 1.826(6) . ?
P3 C32 1.829(6) . ?
P3 C34 1.831(6) . ?
P4 C40 1.805(10) . ?
P4 C42 1.823(7) . ?
P4 C38 1.843(8) . ?
O1 C1 1.275(6) . ?
O2 C2 1.230(6) . ?
O3 C3 1.220(7) . ?
O4 C4 1.224(7) . ?
O5 C5 1.295(6) . ?
C1 C5 1.440(7) . ?
C1 C2 1.465(7) . ?
C2 C3 1.499(7) . ?
C3 C4 1.495(8) . ?
C4 C5 1.455(8) . ?
C6 C7 1.375(7) . ?
C6 C19 1.463(7) . ?
C7 C8 1.422(7) . ?
C7 H7 0.9500 . ?
C8 C9 1.350(7) . ?
C8 H8 0.9500 . ?
C9 C10 1.424(7) . ?
C9 H9 0.9500 . ?
C10 C11 1.382(7) . ?
C10 C19 1.449(7) . ?
C11 C12 1.395(7) . ?
C11 H11 0.9500 . ?
C12 C13 1.430(7) . ?
C12 C17 1.444(6) . ?
C13 C14 1.346(8) . ?
C13 H13 0.9500 . ?
C14 C15 1.425(7) . ?
C14 H14 0.9500 . ?
C15 C16 1.374(7) . ?
C15 H15 0.9500 . ?
C16 C17 1.457(7) . ?
C16 Pt1 2.009(5) 2 ?
C17 C18 1.407(7) . ?
C18 C19 1.399(7) . ?
C18 H18 0.9500 . ?
C20 C21 1.519(8) . ?
C20 H20A 0.9900 . ?
C20 H20B 0.9900 . ?
C21 H21A 0.9800 . ?
C21 H21B 0.9800 . ?
C21 H21C 0.9800 . ?
C22 C23 1.513(9) . ?
C22 H22A 0.9900 . ?
C22 H22B 0.9900 . ?
C23 H23A 0.9800 . ?
C23 H23B 0.9800 . ?
C23 H23C 0.9800 . ?
C24 C25' 1.390(15) . ?
C24 C25 1.424(13) . ?
C24 H24A 0.9900 . ?
C24 H24B 0.9900 . ?
C24 H24C 0.9900 . ?
C24 H24D 0.9900 . ?
C25 H25A 0.9800 . ?
C25 H25B 0.9800 . ?
C25 H25C 0.9800 . ?
C26 C27 1.527(10) . ?
C26 H26A 0.9900 . ?
C26 H26B 0.9900 . ?
C27 H27A 0.9800 . ?
C27 H27B 0.9800 . ?
C27 H27C 0.9800 . ?
C28 C29' 1.470(14) . ?
C28 C29 1.552(12) . ?
C28 H28A 0.9900 . ?
C28 H28B 0.9900 . ?
C28 H28C 0.9900 . ?
C28 H28D 0.9900 . ?
C29 H29A 0.9800 . ?
C29 H29B 0.9800 . ?
C29 H29C 0.9800 . ?
C30 C31 1.544(16) . ?
C30 C31' 1.631(16) . ?
C30 H30A 0.9900 . ?
C30 H30B 0.9900 . ?
C30 H30C 0.9900 . ?
C30 H30D 0.9900 . ?
C31 H31A 0.9800 . ?
C31 H31B 0.9800 . ?
C31 H31C 0.9800 . ?
C32 C33 1.529(11) . ?
C32 H32A 0.9900 . ?
C32 H32B 0.9900 . ?
C33 H33A 0.9800 . ?
C33 H33B 0.9800 . ?
C33 H33C 0.9800 . ?
C34 C35 1.523(10) . ?
C34 H34A 0.9900 . ?
C34 H34B 0.9900 . ?
C35 H35A 0.9800 . ?
C35 H35B 0.9800 . ?
C35 H35C 0.9800 . ?
C36 C37 1.566(14) . ?
C36 C37' 1.595(14) . ?
C36 H36A 0.9900 . ?
C36 H36B 0.9900 . ?
C36 H36C 0.9900 . ?
C36 H36D 0.9900 . ?
C37 H37A 0.9800 . ?
C37 H37B 0.9800 . ?
C37 H37C 0.9800 . ?
C38 C39 1.513(15) . ?
C38 H38A 0.9900 . ?
C38 H38B 0.9900 . ?
C39 H39A 0.9800 . ?
C39 H39B 0.9800 . ?
C39 H39C 0.9800 . ?
C40 C41 1.561(16) . ?
C40 C41' 1.617(15) . ?
C40 H40A 0.9900 . ?
C40 H40B 0.9900 . ?
C40 H40C 0.9900 . ?
C40 H40D 0.9900 . ?
C41 H41A 0.9800 . ?
C41 H41B 0.9800 . ?
C41 H41C 0.9800 . ?
C42 C43 1.324(14) . ?
C42 C43' 1.589(16) . ?
C42 H42A 0.9900 . ?
C42 H42B 0.9900 . ?
C42 H42C 0.9900 . ?
C42 H42D 0.9900 . ?
C43 H43A 0.9800 . ?
C43 H43B 0.9800 . ?
C43 H43C 0.9800 . ?
C25' H25D 0.9800 . ?
C25' H25E 0.9800 . ?
C25' H25F 0.9800 . ?
C29' H29D 0.9800 . ?
C29' H29E 0.9800 . ?
C29' H29F 0.9800 . ?
C31' H31D 0.9800 . ?
C31' H31E 0.9800 . ?
C31' H31F 0.9800 . ?
C37' H37D 0.9800 . ?
C37' H37E 0.9800 . ?
C37' H37F 0.9800 . ?
C41' H41D 0.9800 . ?
C41' H41E 0.9800 . ?
C41' H41F 0.9800 . ?
C43' H43D 0.9800 . ?
C43' H43E 0.9800 . ?
C43' H43F 0.9800 . ?
C44 Cl2 1.635(19) . ?
C44 Cl1 1.737(18) . ?
C44 Cl3 1.97(2) . ?
C44 H44 1.0000 . ?
C44' Cl3' 1.61(2) . ?
C44' Cl1' 1.666(19) . ?
C44' Cl2' 1.94(2) . ?
C44' H44' 1.0000 . ?

loop_
_geom_torsion_atom_site_label_1
_geom_torsion_atom_site_label_2
_geom_torsion_atom_site_label_3
_geom_torsion_atom_site_label_4
_geom_torsion
_geom_torsion_site_symmetry_1
_geom_torsion_site_symmetry_2
_geom_torsion_site_symmetry_3
_geom_torsion_site_symmetry_4
_geom_torsion_publ_flag
C16 Pt1 P1 C22 -61.9(3) 2 . . . ?
O1 Pt1 P1 C22 116.1(2) . . . . ?
P2 Pt1 P1 C22 45.9(5) . . . . ?
C16 Pt1 P1 C20 60.9(3) 2 . . . ?
O1 Pt1 P1 C20 -121.1(2) . . . . ?
P2 Pt1 P1 C20 168.7(5) . . . . ?
C16 Pt1 P1 C24 -178.6(3) 2 . . . ?
O1 Pt1 P1 C24 -0.6(3) . . . . ?
P2 Pt1 P1 C24 -70.7(5) . . . . ?
C16 Pt1 P2 C28 -135.2(3) 2 . . . ?
O1 Pt1 P2 C28 46.4(2) . . . . ?
P1 Pt1 P2 C28 116.9(5) . . . . ?
C16 Pt1 P2 C26 108.4(3) 2 . . . ?
O1 Pt1 P2 C26 -70.0(2) . . . . ?
P1 Pt1 P2 C26 0.5(6) . . . . ?
C16 Pt1 P2 C30 -11.6(4) 2 . . . ?
O1 Pt1 P2 C30 169.9(4) . . . . ?
P1 Pt1 P2 C30 -119.5(6) . . . . ?
C6 Pt2 P3 C36 -115.8(3) . . . . ?
O5 Pt2 P3 C36 61.7(3) . . . . ?
P4 Pt2 P3 C36 6.3(17) . . . . ?
C6 Pt2 P3 C32 128.4(4) . . . . ?
O5 Pt2 P3 C32 -54.1(3) . . . . ?
P4 Pt2 P3 C32 -109.5(17) . . . . ?
C6 Pt2 P3 C34 3.0(3) . . . . ?
O5 Pt2 P3 C34 -179.4(3) . . . . ?
P4 Pt2 P3 C34 125.1(17) . . . . ?
C6 Pt2 P4 C40 67.9(3) . . . . ?
O5 Pt2 P4 C40 -109.5(3) . . . . ?
P3 Pt2 P4 C40 -54.2(17) . . . . ?
C6 Pt2 P4 C42 -172.1(4) . . . . ?
O5 Pt2 P4 C42 10.4(4) . . . . ?
P3 Pt2 P4 C42 65.7(18) . . . . ?
C6 Pt2 P4 C38 -49.8(4) . . . . ?
O5 Pt2 P4 C38 132.7(4) . . . . ?
P3 Pt2 P4 C38 -172.0(17) . . . . ?
C16 Pt1 O1 C1 74.0(19) 2 . . . ?
P2 Pt1 O1 C1 90.7(4) . . . . ?
P1 Pt1 O1 C1 -83.7(4) . . . . ?
C6 Pt2 O5 C5 147(3) . . . . ?
P3 Pt2 O5 C5 98.9(5) . . . . ?
P4 Pt2 O5 C5 -82.8(5) . . . . ?
Pt1 O1 C1 C5 -167.0(4) . . . . ?
Pt1 O1 C1 C2 13.4(8) . . . . ?
O1 C1 C2 O2 2.1(10) . . . . ?
C5 C1 C2 O2 -177.6(6) . . . . ?
O1 C1 C2 C3 -179.2(6) . . . . ?
C5 C1 C2 C3 1.1(7) . . . . ?
O2 C2 C3 O3 -1.7(12) . . . . ?
C1 C2 C3 O3 179.7(7) . . . . ?
O2 C2 C3 C4 178.2(7) . . . . ?
C1 C2 C3 C4 -0.4(7) . . . . ?
O3 C3 C4 O4 0.0(14) . . . . ?
C2 C3 C4 O4 -179.9(8) . . . . ?
O3 C3 C4 C5 179.6(7) . . . . ?
C2 C3 C4 C5 -0.4(8) . . . . ?
Pt2 O5 C5 C1 -168.9(4) . . . . ?
Pt2 O5 C5 C4 14.1(10) . . . . ?
O1 C1 C5 O5 1.5(10) . . . . ?
C2 C1 C5 O5 -178.8(6) . . . . ?
O1 C1 C5 C4 179.0(6) . . . . ?
C2 C1 C5 C4 -1.3(7) . . . . ?
O4 C4 C5 O5 -2.1(13) . . . . ?
C3 C4 C5 O5 178.3(6) . . . . ?
O4 C4 C5 C1 -179.4(8) . . . . ?
C3 C4 C5 C1 1.1(8) . . . . ?
O5 Pt2 C6 C7 -150(3) . . . . ?
P3 Pt2 C6 C7 -101.6(4) . . . . ?
P4 Pt2 C6 C7 80.2(4) . . . . ?
O5 Pt2 C6 C19 30(4) . . . . ?
P3 Pt2 C6 C19 78.6(4) . . . . ?
P4 Pt2 C6 C19 -99.7(4) . . . . ?
C19 C6 C7 C8 3.2(8) . . . . ?
Pt2 C6 C7 C8 -176.6(4) . . . . ?
C6 C7 C8 C9 1.6(9) . . . . ?
C7 C8 C9 C10 -3.3(8) . . . . ?
C8 C9 C10 C11 -178.2(5) . . . . ?
C8 C9 C10 C19 0.0(8) . . . . ?
C9 C10 C11 C12 174.7(5) . . . . ?
C19 C10 C11 C12 -3.5(8) . . . . ?
C10 C11 C12 C13 179.3(5) . . . . ?
C10 C11 C12 C17 -1.6(8) . . . . ?
C11 C12 C13 C14 177.4(5) . . . . ?
C17 C12 C13 C14 -1.7(8) . . . . ?
C12 C13 C14 C15 -1.4(9) . . . . ?
C13 C14 C15 C16 1.6(9) . . . . ?
C14 C15 C16 C17 1.4(8) . . . . ?
C14 C15 C16 Pt1 176.6(4) . . . 2 ?
C11 C12 C17 C18 5.2(7) . . . . ?
C13 C12 C17 C18 -175.7(5) . . . . ?
C11 C12 C17 C16 -174.5(5) . . . . ?
C13 C12 C17 C16 4.7(7) . . . . ?
C15 C16 C17 C18 175.9(5) . . . . ?
Pt1 C16 C17 C18 1.2(7) 2 . . . ?
C15 C16 C17 C12 -4.5(7) . . . . ?
Pt1 C16 C17 C12 -179.2(4) 2 . . . ?
C12 C17 C18 C19 -4.0(7) . . . . ?
C16 C17 C18 C19 175.6(5) . . . . ?
C17 C18 C19 C10 -0.9(7) . . . . ?
C17 C18 C19 C6 -179.1(5) . . . . ?
C11 C10 C19 C18 4.7(7) . . . . ?
C9 C10 C19 C18 -173.6(5) . . . . ?
C11 C10 C19 C6 -177.0(5) . . . . ?
C9 C10 C19 C6 4.8(7) . . . . ?
C7 C6 C19 C18 172.0(5) . . . . ?
Pt2 C6 C19 C18 -8.2(7) . . . . ?
C7 C6 C19 C10 -6.3(7) . . . . ?
Pt2 C6 C19 C10 173.6(4) . . . . ?
C22 P1 C20 C21 57.7(5) . . . . ?
C24 P1 C20 C21 166.5(5) . . . . ?
Pt1 P1 C20 C21 -67.8(5) . . . . ?
C20 P1 C22 C23 56.0(5) . . . . ?
C24 P1 C22 C23 -50.8(5) . . . . ?
Pt1 P1 C22 C23 -172.2(4) . . . . ?
C22 P1 C24 C25' 82.7(10) . . . . ?
C20 P1 C24 C25' -26.2(11) . . . . ?
Pt1 P1 C24 C25' -157.2(10) . . . . ?
C22 P1 C24 C25 168.6(8) . . . . ?
C20 P1 C24 C25 59.8(8) . . . . ?
Pt1 P1 C24 C25 -71.3(8) . . . . ?
C28 P2 C26 C27 -179.8(6) . . . . ?
C30 P2 C26 C27 67.5(7) . . . . ?
Pt1 P2 C26 C27 -60.2(6) . . . . ?
C26 P2 C28 C29' -57.9(8) . . . . ?
C30 P2 C28 C29' 53.1(8) . . . . ?
Pt1 P2 C28 C29' -177.3(7) . . . . ?
C26 P2 C28 C29 159.9(6) . . . . ?
C30 P2 C28 C29 -89.2(7) . . . . ?
Pt1 P2 C28 C29 40.5(7) . . . . ?
C28 P2 C30 C31 -85.9(10) . . . . ?
C26 P2 C30 C31 25.7(10) . . . . ?
Pt1 P2 C30 C31 148.7(8) . . . . ?
C28 P2 C30 C31' -47.8(10) . . . . ?
C26 P2 C30 C31' 63.8(10) . . . . ?
Pt1 P2 C30 C31' -173.2(8) . . . . ?
C36 P3 C32 C33 -173.3(6) . . . . ?
C34 P3 C32 C33 79.2(7) . . . . ?
Pt2 P3 C32 C33 -53.6(7) . . . . ?
C36 P3 C34 C35 -165.0(6) . . . . ?
C32 P3 C34 C35 -56.1(6) . . . . ?
Pt2 P3 C34 C35 71.8(6) . . . . ?
C32 P3 C36 C37 83.2(9) . . . . ?
C34 P3 C36 C37 -166.4(9) . . . . ?
Pt2 P3 C36 C37 -37.1(9) . . . . ?
C32 P3 C36 C37' -44.2(7) . . . . ?
C34 P3 C36 C37' 66.3(7) . . . . ?
Pt2 P3 C36 C37' -164.4(6) . . . . ?
C40 P4 C38 C39 172.9(6) . . . . ?
C42 P4 C38 C39 63.0(7) . . . . ?
Pt2 P4 C38 C39 -66.1(7) . . . . ?
C42 P4 C40 C41 44.2(12) . . . . ?
C38 P4 C40 C41 -64.6(12) . . . . ?
Pt2 P4 C40 C41 170.9(11) . . . . ?
C42 P4 C40 C41' 60.1(7) . . . . ?
C38 P4 C40 C41' -48.7(7) . . . . ?
Pt2 P4 C40 C41' -173.3(6) . . . . ?
C40 P4 C42 C43 58.7(10) . . . . ?
C38 P4 C42 C43 167.8(10) . . . . ?
Pt2 P4 C42 C43 -63.8(11) . . . . ?
C40 P4 C42 C43' -56.7(10) . . . . ?
C38 P4 C42 C43' 52.4(10) . . . . ?
Pt2 P4 C42 C43' -179.3(8) . . . . ?
